data_4306969
loop_
_publ_author_name
'Adam L. Grzesiak'
'Adam J. Matzger'

_publ_contact_author_address
;
Department of Chemistry
University of Michigan
930 N. University Ave.
Ann Arbor, MI 48109-1055
United States of America
;
_publ_contact_author_email matzger@umich.edu
_publ_contact_author_name 'Adam J. Matzger'
_publ_section_title
;
Selection and Discovery of Polymorphs of Platinum Complexes Facilitated by
Polymer-Induced Heteronucleation
;
_journal_name_full 'Inorganic Chemistry'
_journal_page_first 453
_journal_page_last 457
_journal_paper_doi 10.1021/ic061323k
_journal_volume 46
_journal_year 2007
_chemical_formula_moiety 'C12 H8 Cl2 N2 Pt'
_chemical_formula_sum 'C12 H8 Cl2 N2 Pt'
_chemical_formula_weight 446.19
_chemical_name_systematic
;
 ?
;
_space_group_IT_number 14
_symmetry_cell_setting monoclinic
_symmetry_space_group_name_Hall '-P 2ybc'
_symmetry_space_group_name_H-M 'P 1 21/c 1'
_atom_sites_solution_hydrogens geom
_atom_sites_solution_primary direct
_atom_sites_solution_secondary difmap
_audit_creation_method SHELXL-97
_cell_angle_alpha 90.00
_cell_angle_beta 109.437(13)
_cell_angle_gamma 90.00
_cell_formula_units_Z 4
_cell_length_a 9.602(10)
_cell_length_b 17.119(5)
_cell_length_c 7.339(5)
_cell_measurement_reflns_used 9705
_cell_measurement_temperature 293(2)
_cell_measurement_theta_max 28.23
_cell_measurement_theta_min 2.25
_cell_volume 1137.6(15)
_computing_cell_refinement 'Bruker SAINT'
_computing_data_collection 'Bruker SMART-1K'
_computing_data_reduction 'Bruker SHELXTL'
_computing_molecular_graphics 'Bruker SHELXTL'
_computing_publication_material 'Bruker SHELXTL'
_computing_structure_refinement 'Bruker SHELXTL'
_computing_structure_solution 'Bruker SHELXTL'
_diffrn_ambient_temperature 293(2)
_diffrn_measured_fraction_theta_full 0.994
_diffrn_measured_fraction_theta_max 0.994
_diffrn_measurement_device_type 'CCD area detector'
_diffrn_measurement_method 'phi and omega scans'
_diffrn_radiation_monochromator graphite
_diffrn_radiation_source 'fine-focus sealed tube'
_diffrn_radiation_type MoK\a
_diffrn_radiation_wavelength 0.71073
_diffrn_reflns_av_R_equivalents 0.0313
_diffrn_reflns_av_sigmaI/netI 0.0414
_diffrn_reflns_limit_h_max 12
_diffrn_reflns_limit_h_min -12
_diffrn_reflns_limit_k_max 22
_diffrn_reflns_limit_k_min -22
_diffrn_reflns_limit_l_max 9
_diffrn_reflns_limit_l_min -9
_diffrn_reflns_number 35948
_diffrn_reflns_theta_full 28.47
_diffrn_reflns_theta_max 28.47
_diffrn_reflns_theta_min 2.25
_exptl_absorpt_coefficient_mu 12.777
_exptl_absorpt_correction_T_max 0.7842
_exptl_absorpt_correction_T_min 0.0709
_exptl_absorpt_correction_type multi-scan
_exptl_absorpt_process_details
;
  Blessing, R. Acta Cryst. (1995) A51 33-38.
  Sheldrick, G.  TWINABS  (Version 1.05), Bruker Nonius scaling and
  corrections for twinned crystals University of Gottingen, Germany 2003.
;
_exptl_crystal_colour yellow
_exptl_crystal_density_diffrn 2.605
_exptl_crystal_density_method 'not measured'
_exptl_crystal_description needle
_exptl_crystal_F_000 824
_exptl_crystal_size_max 0.44
_exptl_crystal_size_mid 0.04
_exptl_crystal_size_min 0.02
_refine_diff_density_max 1.670
_refine_diff_density_min -1.258
_refine_diff_density_rms 0.201
_refine_ls_extinction_coef 0.0020(2)
_refine_ls_extinction_expression Fc^*^=kFc[1+0.001xFc^2^\l^3^/sin(2\q)]^-1/4^
_refine_ls_extinction_method SHELXL
_refine_ls_goodness_of_fit_ref 0.980
_refine_ls_hydrogen_treatment constr
_refine_ls_matrix_type full
_refine_ls_number_parameters 156
_refine_ls_number_reflns 5508
_refine_ls_number_restraints 0
_refine_ls_restrained_S_all 0.980
_refine_ls_R_factor_all 0.0545
_refine_ls_R_factor_gt 0.0358
_refine_ls_shift/su_max 0.001
_refine_ls_shift/su_mean 0.000
_refine_ls_structure_factor_coef Fsqd
_refine_ls_weighting_details 'calc w=1/[\s^2^(Fo^2^)+(0.0563P)^2^+0.0000P] where P=(Fo^2^+2Fc^2^)/3'
_refine_ls_weighting_scheme calc
_refine_ls_wR_factor_gt 0.0827
_refine_ls_wR_factor_ref 0.0881
_reflns_number_gt 4242
_reflns_number_total 5508
_reflns_threshold_expression >2sigma(I)
_cod_data_source_file ic061323ksi20060725_125155_1.cif
_cod_data_source_block Pt(phen)Cl2_form_I
_cod_depositor_comments
;
The following automatic conversions were performed:
'_symmetry_cell_setting' value 'Monoclinic' changed to 'monoclinic'
according to '/home/saulius/struct/CIF-dictionaries/cif_core.dic'
dictionary named 'cif_core.dic' version 2.4.1 from 2010-06-29.

Automatic conversion script
Id: cif_fix_enum 1527 2010-12-29 10:47:43Z saulius 
;
_cod_database_code 4306969

loop_
_symmetry_equiv_pos_as_xyz
'x, y, z'
'-x, y+1/2, -z+1/2'
'-x, -y, -z'
'x, -y-1/2, z-1/2'

loop_
_atom_site_label
_atom_site_type_symbol
_atom_site_fract_x
_atom_site_fract_y
_atom_site_fract_z
_atom_site_U_iso_or_equiv
_atom_site_adp_type
_atom_site_occupancy
_atom_site_symmetry_multiplicity
_atom_site_calc_flag
_atom_site_refinement_flags
_atom_site_disorder_assembly
_atom_site_disorder_group
Pt1 Pt 0.70910(2) 0.158406(11) 0.39192(3) 0.02807(8) Uani 1 1 d . . .
Cl1 Cl 0.46732(18) 0.14047(9) 0.2062(2) 0.0503(4) Uani 1 1 d . . .
Cl2 Cl 0.74518(17) 0.02595(8) 0.4186(2) 0.0447(4) Uani 1 1 d . . .
N1 N 0.6964(5) 0.2764(3) 0.3828(6) 0.0323(10) Uani 1 1 d . . .
N2 N 0.9169(5) 0.1825(2) 0.5585(6) 0.0273(10) Uani 1 1 d . . .
C1 C 0.5832(7) 0.3208(4) 0.2858(9) 0.0425(15) Uani 1 1 d . . .
H1A H 0.4964 0.2977 0.2072 0.051 Uiso 1 1 calc R . .
C2 C 0.5930(8) 0.4026(4) 0.3005(10) 0.0514(18) Uani 1 1 d . . .
H2A H 0.5124 0.4329 0.2309 0.062 Uiso 1 1 calc R . .
C3 C 0.7170(8) 0.4380(4) 0.4136(9) 0.0493(17) Uani 1 1 d . . .
H3A H 0.7212 0.4921 0.4247 0.059 Uiso 1 1 calc R . .
C4 C 0.8403(7) 0.3920(3) 0.5151(8) 0.0372(14) Uani 1 1 d . . .
C5 C 0.9793(8) 0.4214(3) 0.6382(9) 0.0424(16) Uani 1 1 d . . .
H5A H 0.9913 0.4751 0.6555 0.051 Uiso 1 1 calc R . .
C6 C 1.0941(7) 0.3739(4) 0.7306(8) 0.0402(15) Uani 1 1 d . . .
H6A H 1.1829 0.3952 0.8091 0.048 Uiso 1 1 calc R . .
C7 C 1.0785(6) 0.2908(3) 0.7074(7) 0.0333(12) Uani 1 1 d . . .
C8 C 1.1912(7) 0.2380(4) 0.7934(7) 0.0375(14) Uani 1 1 d . . .
H8A H 1.2831 0.2555 0.8726 0.045 Uiso 1 1 calc R . .
C9 C 1.1651(8) 0.1596(3) 0.7598(8) 0.0420(14) Uani 1 1 d . . .
H9A H 1.2401 0.1238 0.8157 0.050 Uiso 1 1 calc R . .
C10 C 1.0289(7) 0.1336(3) 0.6441(8) 0.0349(13) Uani 1 1 d . . .
H10A H 1.0138 0.0802 0.6244 0.042 Uiso 1 1 calc R . .
C11 C 0.9429(6) 0.2610(3) 0.5901(7) 0.0271(11) Uani 1 1 d . . .
C12 C 0.8240(7) 0.3114(3) 0.4944(7) 0.0298(12) Uani 1 1 d . . .

loop_
_atom_site_aniso_label
_atom_site_aniso_U_11
_atom_site_aniso_U_22
_atom_site_aniso_U_33
_atom_site_aniso_U_23
_atom_site_aniso_U_13
_atom_site_aniso_U_12
Pt1 0.02713(12) 0.02569(11) 0.03003(12) -0.00073(8) 0.00769(9) 0.00017(9)
Cl1 0.0302(8) 0.0522(9) 0.0591(10) -0.0078(7) 0.0022(7) -0.0016(7)
Cl2 0.0454(9) 0.0263(7) 0.0586(9) -0.0015(6) 0.0124(7) -0.0032(6)
N1 0.031(3) 0.035(2) 0.030(2) 0.0030(18) 0.010(2) 0.006(2)
N2 0.032(3) 0.024(2) 0.025(2) 0.0028(16) 0.0084(19) 0.0027(18)
C1 0.036(4) 0.046(3) 0.045(4) 0.006(3) 0.014(3) 0.009(3)
C2 0.059(5) 0.039(4) 0.063(4) 0.019(3) 0.030(4) 0.024(3)
C3 0.077(5) 0.025(3) 0.054(4) 0.006(3) 0.032(4) 0.010(3)
C4 0.052(4) 0.026(3) 0.041(3) 0.001(2) 0.026(3) 0.001(3)
C5 0.064(5) 0.023(3) 0.049(4) -0.009(2) 0.031(3) -0.011(3)
C6 0.046(4) 0.036(3) 0.043(4) -0.012(3) 0.021(3) -0.018(3)
C7 0.037(3) 0.035(3) 0.031(3) -0.003(2) 0.016(3) -0.004(3)
C8 0.032(3) 0.050(4) 0.027(3) -0.001(2) 0.006(2) -0.002(3)
C9 0.042(4) 0.046(4) 0.033(3) 0.001(3) 0.006(3) 0.006(3)
C10 0.035(4) 0.031(3) 0.039(3) 0.005(2) 0.013(3) 0.003(3)
C11 0.030(3) 0.025(3) 0.029(3) 0.001(2) 0.014(2) -0.001(2)
C12 0.038(3) 0.025(3) 0.029(3) 0.002(2) 0.014(2) 0.004(2)

loop_
_atom_type_symbol
_atom_type_description
_atom_type_scat_dispersion_real
_atom_type_scat_dispersion_imag
_atom_type_scat_source
C C 0.0033 0.0016 'International Tables Vol C Tables 4.2.6.8 and 6.1.1.4'
H H 0.0000 0.0000 'International Tables Vol C Tables 4.2.6.8 and 6.1.1.4'
N N 0.0061 0.0033 'International Tables Vol C Tables 4.2.6.8 and 6.1.1.4'
Cl Cl 0.1484 0.1585 'International Tables Vol C Tables 4.2.6.8 and 6.1.1.4'
Pt Pt -1.7033 8.3905 'International Tables Vol C Tables 4.2.6.8 and 6.1.1.4'

loop_
_geom_angle_atom_site_label_1
_geom_angle_atom_site_label_2
_geom_angle_atom_site_label_3
_geom_angle
_geom_angle_site_symmetry_1
_geom_angle_site_symmetry_3
_geom_angle_publ_flag
N2 Pt1 N1 81.47(17) . . ?
N2 Pt1 Cl1 175.61(12) . . ?
N1 Pt1 Cl1 94.37(13) . . ?
N2 Pt1 Cl2 93.43(12) . . ?
N1 Pt1 Cl2 174.90(14) . . ?
Cl1 Pt1 Cl2 90.73(6) . . ?
C1 N1 C12 118.9(5) . . ?
C1 N1 Pt1 128.4(4) . . ?
C12 N1 Pt1 112.7(3) . . ?
C10 N2 C11 117.3(5) . . ?
C10 N2 Pt1 129.5(4) . . ?
C11 N2 Pt1 113.1(3) . . ?
N1 C1 C2 120.6(6) . . ?
C3 C2 C1 121.2(6) . . ?
C2 C3 C4 119.3(6) . . ?
C12 C4 C3 116.8(6) . . ?
C12 C4 C5 117.7(5) . . ?
C3 C4 C5 125.5(6) . . ?
C6 C5 C4 122.5(5) . . ?
C5 C6 C7 120.0(6) . . ?
C8 C7 C11 117.9(5) . . ?
C8 C7 C6 123.8(6) . . ?
C11 C7 C6 118.3(5) . . ?
C9 C8 C7 119.1(6) . . ?
C8 C9 C10 120.4(6) . . ?
N2 C10 C9 122.4(6) . . ?
N2 C11 C7 122.7(5) . . ?
N2 C11 C12 116.2(5) . . ?
C7 C11 C12 121.1(5) . . ?
N1 C12 C4 123.2(5) . . ?
N1 C12 C11 116.4(5) . . ?
C4 C12 C11 120.4(5) . . ?

loop_
_geom_bond_atom_site_label_1
_geom_bond_atom_site_label_2
_geom_bond_distance
_geom_bond_site_symmetry_2
_geom_bond_publ_flag
Pt1 N2 2.006(5) . ?
Pt1 N1 2.024(5) . ?
Pt1 Cl1 2.288(3) . ?
Pt1 Cl2 2.2923(16) . ?
N1 C1 1.323(7) . ?
N1 C12 1.365(7) . ?
N2 C10 1.342(7) . ?
N2 C11 1.373(6) . ?
C1 C2 1.406(9) . ?
C2 C3 1.347(9) . ?
C3 C4 1.411(9) . ?
C4 C12 1.390(8) . ?
C4 C5 1.431(9) . ?
C5 C6 1.356(9) . ?
C6 C7 1.435(8) . ?
C7 C8 1.390(8) . ?
C7 C11 1.396(7) . ?
C8 C9 1.371(8) . ?
C9 C10 1.376(9) . ?
C11 C12 1.418(7) . ?
